data_2021009
loop_
_publ_author_name
'Nestler, Robert'
'Schwarzer, Anke'
'Gruber, Tobias'

_publ_section_title
;
 Different supramolecular interactions mediated by Br atoms in the crystal
 structures of three anisole derivatives
;
_journal_coeditor_code EG3234
_journal_issue 3
_journal_name_full 'Acta Crystallographica Section C'
_journal_page_first
;
;
_journal_paper_doi 10.1107/S2053229618001997
_journal_volume 74
_journal_year 2018
_chemical_formula_iupac 'C12 H16 O5'
_chemical_formula_moiety 'C12 H16 O5'
_chemical_formula_sum 'C12 H16 O5'
_chemical_formula_weight 240.25
_chemical_melting_point 340.15
_chemical_name_common
;
Ethyl 3,5-bis(hydroxymethyl)-4-methoxybenzoate
;
_chemical_name_systematic
;
Ethyl 3,5-bis(hydroxymethyl)-4-methoxybenzoate
;
_space_group_crystal_system triclinic
_space_group_IT_number 2
_space_group_name_Hall '-P 1'
_space_group_name_H-M_alt 'P -1'
_symmetry_space_group_name_Hall '-P 1'
_symmetry_space_group_name_H-M 'P -1'
_atom_sites_solution_hydrogens mixed
_audit_creation_method SHELXL-2014/7
_cell_angle_alpha 81.538(11)
_cell_angle_beta 72.352(10)
_cell_angle_gamma 61.930(9)
_cell_formula_units_Z 2
_cell_length_a 7.8601(10)
_cell_length_b 8.2489(11)
_cell_length_c 10.7883(14)
_cell_measurement_reflns_used 2183
_cell_measurement_temperature 203(2)
_cell_measurement_theta_max 27.35
_cell_measurement_theta_min 1.99
_cell_volume 588.15(15)
_computing_cell_refinement
;
X-AREA (Stoe & Cie, 2002)
;
_computing_data_collection
;
X-AREA (Stoe & Cie, 2002)
;
_computing_data_reduction
;
X-RED (Stoe & Cie, 2002)
;
_computing_molecular_graphics
;
XP (Sheldrick, 2008)
;
_computing_publication_material
;
<i>WinGX</i> (Farrugia, 2012), <i>publCIF</i> (Westrip, 2010)
and
<i>SHELXLE</i> (H\"ubschle <i>et al.</i>, 2011)
;
_computing_structure_refinement
;
SHELXL2014 (Sheldrick, 2015b)
;
_computing_structure_solution
;
SHELXT (Sheldrick, 2015a)
;
_diffrn_ambient_temperature 203
_diffrn_detector_area_resol_mean 6.67
_diffrn_measured_fraction_theta_full 0.996
_diffrn_measured_fraction_theta_max 0.996
_diffrn_measurement_device '2-circle goniometer'
_diffrn_measurement_device_type 'Stoe IPDS 2'
_diffrn_measurement_method 'rotation method'
_diffrn_radiation_monochromator 'plane graphite'
_diffrn_radiation_type 'Mo K\a'
_diffrn_radiation_wavelength 0.71073
_diffrn_reflns_av_R_equivalents 0.0519
_diffrn_reflns_limit_h_max 9
_diffrn_reflns_limit_h_min -9
_diffrn_reflns_limit_k_max 9
_diffrn_reflns_limit_k_min -9
_diffrn_reflns_limit_l_max 13
_diffrn_reflns_limit_l_min -13
_diffrn_reflns_number 4748
_diffrn_reflns_theta_full 25.242
_diffrn_reflns_theta_max 25.500
_diffrn_reflns_theta_min 1.981
_exptl_absorpt_coefficient_mu 0.106
_exptl_absorpt_correction_type none
_exptl_crystal_colour colorless
_exptl_crystal_density_diffrn 1.357
_exptl_crystal_description piece
_exptl_crystal_F_000 256
_exptl_crystal_size_max 0.350
_exptl_crystal_size_mid 0.320
_exptl_crystal_size_min 0.280
_refine_diff_density_max 0.229
_refine_diff_density_min -0.259
_refine_ls_extinction_method none
_refine_ls_goodness_of_fit_ref 1.123
_refine_ls_hydrogen_treatment mixed
_refine_ls_matrix_type full
_refine_ls_number_parameters 164
_refine_ls_number_reflns 2188
_refine_ls_number_restraints 0
_refine_ls_restrained_S_all 1.123
_refine_ls_R_factor_all 0.0687
_refine_ls_R_factor_gt 0.0503
_refine_ls_shift/su_max 0.000
_refine_ls_shift/su_mean 0.000
_refine_ls_structure_factor_coef Fsqd
_refine_ls_weighting_details 'w=1/[\s^2^(Fo^2^)+(0.0651P)^2^+0.2206P] where P=(Fo^2^+2Fc^2^)/3'
_refine_ls_weighting_scheme calc
_refine_ls_wR_factor_gt 0.1233
_refine_ls_wR_factor_ref 0.1402
_reflns_number_gt 1705
_reflns_number_total 2188
_reflns_threshold_expression 'I > 2\s(I)'
_cod_data_source_file eg3234sup1.cif
_cod_data_source_block I
_cod_original_cell_volume 588.15(14)
_cod_database_code 2021009
_shelx_space_group_comment
;
The symmetry employed for this shelxl refinement is uniquely defined
by the following loop, which should always be used as a source of
symmetry information in preference to the above space-group names.
They are only intended as comments.
;
_shelx_estimated_absorpt_t_min 0.964
_shelx_estimated_absorpt_t_max 0.971

loop_
_space_group_symop_operation_xyz
'x, y, z'
'-x, -y, -z'

loop_
_atom_site_type_symbol
_atom_site_label
_atom_site_fract_x
_atom_site_fract_y
_atom_site_fract_z
_atom_site_U_iso_or_equiv
_atom_site_adp_type
_atom_site_calc_flag
_atom_site_occupancy
O O1 0.6177(2) 0.0793(2) 0.74711(15) 0.0381(4) Uani d 1
H H1O 0.725(5) 0.106(4) 0.714(3) 0.063(9) Uiso d 1
O O2 0.1535(2) 0.6048(2) 0.72607(14) 0.0332(4) Uani d 1
O O3 0.0670(2) 0.8314(2) 0.36301(15) 0.0375(4) Uani d 1
H H3O -0.053(5) 0.906(4) 0.345(3) 0.068(9) Uiso d 1
O O4 0.7377(2) 0.0287(2) 0.27189(14) 0.0337(4) Uani d 1
O O5 0.5225(2) 0.2543(2) 0.17245(13) 0.0333(4) Uani d 1
C C1 0.4636(3) 0.2861(3) 0.39511(18) 0.0242(4) Uani d 1
C C2 0.5062(3) 0.2150(3) 0.51367(19) 0.0257(4) Uani d 1
H H2 0.6094 0.0941 0.5179 0.031 Uiso calc 1
C C3 0.3986(3) 0.3202(3) 0.62487(19) 0.0263(4) Uani d 1
C C4 0.2463(3) 0.4967(3) 0.61648(19) 0.0253(4) Uani d 1
C C5 0.1989(3) 0.5687(3) 0.49936(19) 0.0255(4) Uani d 1
C C6 0.3094(3) 0.4616(3) 0.38892(19) 0.0256(4) Uani d 1
H H6 0.2797 0.5082 0.3081 0.031 Uiso calc 1
C C7 0.4465(3) 0.2513(3) 0.7539(2) 0.0329(5) Uani d 1
H H7A 0.4672 0.3432 0.7887 0.040 Uiso calc 1
H H7B 0.3298 0.2412 0.8159 0.040 Uiso calc 1
C C8 -0.0362(4) 0.6174(4) 0.7980(3) 0.0515(7) Uani d 1
H H8A -0.0781 0.6774 0.8814 0.077 Uiso calc 1
H H8B -0.0270 0.4938 0.8139 0.077 Uiso calc 1
H H8C -0.1345 0.6897 0.7486 0.077 Uiso calc 1
C C9 0.0352(3) 0.7610(3) 0.4921(2) 0.0324(5) Uani d 1
H H9A -0.0962 0.7595 0.5193 0.039 Uiso calc 1
H H9B 0.0336 0.8418 0.5523 0.039 Uiso calc 1
C C10 0.5892(3) 0.1750(3) 0.27619(19) 0.0270(4) Uani d 1
C C11 0.6403(4) 0.1645(4) 0.0483(2) 0.0429(6) Uani d 1
H H11A 0.5509 0.1828 -0.0057 0.051 Uiso calc 1
H H11B 0.7165 0.0308 0.0621 0.051 Uiso calc 1
C C12 0.7810(5) 0.2422(5) -0.0196(3) 0.0652(8) Uani d 1
H H12A 0.8573 0.1841 -0.1049 0.098 Uiso calc 1
H H12B 0.8732 0.2188 0.0324 0.098 Uiso calc 1
H H12C 0.7052 0.3749 -0.0312 0.098 Uiso calc 1

loop_
_atom_site_aniso_label
_atom_site_aniso_U_11
_atom_site_aniso_U_22
_atom_site_aniso_U_33
_atom_site_aniso_U_12
_atom_site_aniso_U_13
_atom_site_aniso_U_23
O1 0.0355(8) 0.0385(9) 0.0355(9) -0.0116(7) -0.0154(7) 0.0076(7)
O2 0.0290(7) 0.0382(8) 0.0299(8) -0.0135(6) -0.0024(6) -0.0106(6)
O3 0.0285(8) 0.0354(8) 0.0375(9) -0.0061(6) -0.0116(6) 0.0070(7)
O4 0.0285(7) 0.0314(8) 0.0322(8) -0.0042(6) -0.0094(6) -0.0047(6)
O5 0.0330(8) 0.0359(8) 0.0234(7) -0.0083(6) -0.0095(6) -0.0007(6)
C1 0.0228(9) 0.0250(10) 0.0248(10) -0.0111(8) -0.0062(7) 0.0002(8)
C2 0.0222(9) 0.0250(10) 0.0279(10) -0.0086(8) -0.0081(8) 0.0011(8)
C3 0.0260(10) 0.0297(10) 0.0263(10) -0.0146(8) -0.0089(8) 0.0019(8)
C4 0.0226(9) 0.0289(10) 0.0259(10) -0.0138(8) -0.0032(7) -0.0036(8)
C5 0.0236(9) 0.0237(10) 0.0300(10) -0.0104(8) -0.0086(8) 0.0001(8)
C6 0.0261(9) 0.0264(10) 0.0262(10) -0.0123(8) -0.0103(8) 0.0030(8)
C7 0.0321(11) 0.0362(12) 0.0266(11) -0.0115(9) -0.0097(8) 0.0014(9)
C8 0.0346(12) 0.0760(19) 0.0401(14) -0.0267(12) 0.0064(10) -0.0185(13)
C9 0.0298(10) 0.0266(11) 0.0337(11) -0.0083(8) -0.0071(8) 0.0013(8)
C10 0.0244(9) 0.0300(11) 0.0264(10) -0.0121(9) -0.0069(8) 0.0004(8)
C11 0.0477(13) 0.0480(14) 0.0236(11) -0.0126(11) -0.0083(9) -0.0084(10)
C12 0.0626(18) 0.081(2) 0.0404(15) -0.0330(16) 0.0070(13) -0.0083(14)

loop_
_atom_type_symbol
_atom_type_description
_atom_type_scat_dispersion_real
_atom_type_scat_dispersion_imag
_atom_type_scat_source
C C 0.0033 0.0016 'International Tables Vol C Tables 4.2.6.8 and 6.1.1.4'
H H 0.0000 0.0000 'International Tables Vol C Tables 4.2.6.8 and 6.1.1.4'
O O 0.0106 0.0060 'International Tables Vol C Tables 4.2.6.8 and 6.1.1.4'

loop_
_geom_angle_atom_site_label_1
_geom_angle_atom_site_label_2
_geom_angle_atom_site_label_3
_geom_angle
C7 O1 H1O 105(2)
C4 O2 C8 115.78(17)
C9 O3 H3O 110(2)
C10 O5 C11 117.40(16)
C6 C1 C2 120.16(17)
C6 C1 C10 120.83(17)
C2 C1 C10 118.96(17)
C3 C2 C1 120.11(17)
C3 C2 H2 119.9
C1 C2 H2 119.9
C2 C3 C4 118.91(18)
C2 C3 C7 121.67(18)
C4 C3 C7 119.38(17)
O2 C4 C5 120.26(17)
O2 C4 C3 117.72(18)
C5 C4 C3 121.82(17)
C6 C5 C4 118.35(17)
C6 C5 C9 120.67(18)
C4 C5 C9 120.96(18)
C5 C6 C1 120.63(18)
C5 C6 H6 119.7
C1 C6 H6 119.7
O1 C7 C3 114.12(17)
O1 C7 H7A 108.7
C3 C7 H7A 108.7
O1 C7 H7B 108.7
C3 C7 H7B 108.7
H7A C7 H7B 107.6
O2 C8 H8A 109.5
O2 C8 H8B 109.5
H8A C8 H8B 109.5
O2 C8 H8C 109.5
H8A C8 H8C 109.5
H8B C8 H8C 109.5
O3 C9 C5 110.39(17)
O3 C9 H9A 109.6
C5 C9 H9A 109.6
O3 C9 H9B 109.6
C5 C9 H9B 109.6
H9A C9 H9B 108.1
O4 C10 O5 123.23(18)
O4 C10 C1 124.56(18)
O5 C10 C1 112.21(16)
O5 C11 C12 109.7(2)
O5 C11 H11A 109.7
C12 C11 H11A 109.7
O5 C11 H11B 109.7
C12 C11 H11B 109.7
H11A C11 H11B 108.2
C11 C12 H12A 109.5
C11 C12 H12B 109.5
H12A C12 H12B 109.5
C11 C12 H12C 109.5
H12A C12 H12C 109.5
H12B C12 H12C 109.5

loop_
_geom_bond_atom_site_label_1
_geom_bond_atom_site_label_2
_geom_bond_distance
O1 C7 1.415(3)
O1 H1O 0.92(3)
O2 C4 1.379(2)
O2 C8 1.419(3)
O3 C9 1.423(3)
O3 H3O 0.91(3)
O4 C10 1.216(2)
O5 C10 1.332(2)
O5 C11 1.447(3)
C1 C6 1.393(3)
C1 C2 1.395(3)
C1 C10 1.479(3)
C2 C3 1.381(3)
C2 H2 0.9500
C3 C4 1.396(3)
C3 C7 1.512(3)
C4 C5 1.395(3)
C5 C6 1.384(3)
C5 C9 1.511(3)
C6 H6 0.9500
C7 H7A 0.9900
C7 H7B 0.9900
C8 H8A 0.9800
C8 H8B 0.9800
C8 H8C 0.9800
C9 H9A 0.9900
C9 H9B 0.9900
C11 C12 1.486(4)
C11 H11A 0.9900
C11 H11B 0.9900
C12 H12A 0.9800
C12 H12B 0.9800
C12 H12C 0.9800

loop_
_geom_hbond_atom_site_label_D
_geom_hbond_atom_site_label_H
_geom_hbond_atom_site_label_A
_geom_hbond_site_symmetry_A
_geom_hbond_distance_DH
_geom_hbond_distance_HA
_geom_hbond_distance_DA
_geom_hbond_angle_DHA
O1 H1O O3 2_666 0.92(3) 1.87(3) 2.788(2) 176(3)
O3 H3O O4 1_465 0.91(3) 1.83(3) 2.725(2) 167(3)
C9 H9B O3 2_576 0.99 2.65 3.555(3) 152.5

loop_
_geom_torsion_atom_site_label_1
_geom_torsion_atom_site_label_2
_geom_torsion_atom_site_label_3
_geom_torsion_atom_site_label_4
_geom_torsion
C6 C1 C2 C3 -1.5(3)
C10 C1 C2 C3 176.25(17)
C1 C2 C3 C4 0.7(3)
C1 C2 C3 C7 -177.19(18)
C8 O2 C4 C5 83.8(2)
C8 O2 C4 C3 -101.3(2)
C2 C3 C4 O2 -174.23(16)
C7 C3 C4 O2 3.7(3)
C2 C3 C4 C5 0.6(3)
C7 C3 C4 C5 178.51(18)
O2 C4 C5 C6 173.67(17)
C3 C4 C5 C6 -1.0(3)
O2 C4 C5 C9 -4.5(3)
C3 C4 C5 C9 -179.19(18)
C4 C5 C6 C1 0.2(3)
C9 C5 C6 C1 178.35(18)
C2 C1 C6 C5 1.1(3)
C10 C1 C6 C5 -176.65(17)
C2 C3 C7 O1 4.6(3)
C4 C3 C7 O1 -173.27(18)
C6 C5 C9 O3 -22.3(3)
C4 C5 C9 O3 155.81(18)
C11 O5 C10 O4 -3.3(3)
C11 O5 C10 C1 176.13(17)
C6 C1 C10 O4 172.68(19)
C2 C1 C10 O4 -5.1(3)
C6 C1 C10 O5 -6.7(3)
C2 C1 C10 O5 175.55(17)
C10 O5 C11 C12 -93.5(3)

_cod_database_fobs_code 2021009
